data_4101182
_journal_name_full 'Journal of the American Chemical Society'
_journal_paper_doi 10.1021/ja056694z
_journal_year 2006
_chemical_formula_moiety '2(C34 H38 N2 Pt), C H2 Cl2'
_chemical_formula_sum 'C69 H78 Cl2 N4 Pt2'
_chemical_formula_weight 1424.49
_space_group_IT_number 14
_symmetry_cell_setting monoclinic
_symmetry_space_group_name_Hall '-P 2ybc'
_symmetry_space_group_name_H-M 'P 1 21/c 1'
_cell_angle_alpha 90
_cell_angle_beta 94.980(18)
_cell_angle_gamma 90
_cell_formula_units_Z 4
_cell_length_a 16.463(3)
_cell_length_b 21.110(2)
_cell_length_c 18.285(4)
_cell_measurement_temperature 105
_cell_volume 6330.7(20)
_diffrn_ambient_temperature 105
_exptl_crystal_density_diffrn 1.494
_cod_depositor_comments
;
The following automatic conversions were performed:
'_symmetry_cell_setting' value 'Monoclinic' changed to 'monoclinic'
according to '/home/saulius/struct/CIF-dictionaries/cif_core.dic'
dictionary named 'cif_core.dic' version 2.4.1 from 2010-06-29.

Automatic conversion script
Id: cif_fix_enum 1527 2010-12-29 10:47:43Z saulius 
;
_cod_original_sg_symbol_H-M 'P 21/c'
_cod_database_code 4101182

loop_
_symmetry_equiv_pos_as_xyz
x,y,z
-x,-y,-z
-x,y+1/2,-z+1/2
x,-y+1/2,z+1/2

loop_
_atom_site_label
_atom_site_type_symbol
_atom_site_fract_x
_atom_site_fract_y
_atom_site_fract_z
_atom_site_U_iso_or_equiv
_atom_site_occupancy
_atom_site_adp_type
_atom_site_refinement_flags_posn
_atom_site_refinement_flags_adp
_atom_site_refinement_flags_occupancy
_atom_site_disorder_assembly
_atom_site_disorder_group
_atom_site_attached_hydrogens
Pt1 Pt 0.532577(12) 0.236617(10) 0.417401(8) 0.0291 1.0000 Uani . . . . . .
Pt2 Pt 0.961618(11) 0.261157(10) 0.522022(8) 0.0282 1.0000 Uani . . . . . .
Cl1 Cl 0.2402(3) 0.1326(3) 0.2386(2) 0.1835 1.0000 Uani . . . . . .
Cl2 Cl 0.2109(5) 0.0010(2) 0.2446(2) 0.2401 1.0000 Uani . . . . . .
N1 N 0.5757(3) 0.18694(18) 0.3288(2) 0.0274 1.0000 Uani . . . . . .
N2 N 0.4985(3) 0.2940(2) 0.3261(2) 0.0321 1.0000 Uani . . . . . .
N3 N 1.0018(3) 0.2149(2) 0.4307(2) 0.0318 1.0000 Uani . . . . . .
N4 N 0.9129(3) 0.31577(19) 0.43250(19) 0.0255 1.0000 Uani . . . . . .
C1 C 0.5642(3) 0.2134(2) 0.2648(2) 0.0320 1.0000 Uani . . . . . .
C2 C 0.5190(3) 0.2745(2) 0.2635(3) 0.0325 1.0000 Uani . . . . . .
C3 C 0.4950(4) 0.3067(3) 0.1918(3) 0.0398 1.0000 Uani . . . . . .
C4 C 0.5901(4) 0.1866(3) 0.1952(3) 0.0397 1.0000 Uani . . . . . .
C5 C 0.6095(3) 0.1240(2) 0.3354(2) 0.0302 1.0000 Uani . . . . . .
C6 C 0.6909(4) 0.1160(2) 0.3589(3) 0.0359 1.0000 Uani . . . . . .
C7 C 0.7211(4) 0.0538(3) 0.3669(3) 0.0414 1.0000 Uani . . . . . .
C8 C 0.6703(4) 0.0017(3) 0.3531(3) 0.0435 1.0000 Uani . . . . . .
C9 C 0.5892(4) 0.0125(3) 0.3321(3) 0.0418 1.0000 Uani . . . . . .
C10 C 0.5561(4) 0.0730(2) 0.3225(3) 0.0342 1.0000 Uani . . . . . .
C11 C 0.7464(4) 0.1720(3) 0.3764(3) 0.0438 1.0000 Uani . . . . . .
C12 C 0.7027(5) -0.0650(3) 0.3603(3) 0.0608 1.0000 Uani . . . . . .
C13 C 0.4678(4) 0.0829(3) 0.3003(3) 0.0450 1.0000 Uani . . . . . .
C14 C 0.4517(4) 0.3512(3) 0.3303(2) 0.0374 1.0000 Uani . . . . . .
C15 C 0.4922(5) 0.4097(3) 0.3326(3) 0.0472 1.0000 Uani . . . . . .
C16 C 0.4445(5) 0.4638(3) 0.3401(3) 0.0589 1.0000 Uani . . . . . .
C17 C 0.3616(6) 0.4595(4) 0.3457(3) 0.0674 1.0000 Uani . . . . . .
C18 C 0.3238(5) 0.4004(4) 0.3430(3) 0.0647 1.0000 Uani . . . . . .
C19 C 0.3682(4) 0.3451(3) 0.3347(3) 0.0467 1.0000 Uani . . . . . .
C20 C 0.5823(5) 0.4157(3) 0.3251(4) 0.0549 1.0000 Uani . . . . . .
C21 C 0.3102(7) 0.5194(4) 0.3501(4) 0.1066 1.0000 Uani . . . . . .
C22 C 0.3290(4) 0.2812(4) 0.3283(4) 0.0586 1.0000 Uani . . . . . .
C25 C 0.5707(4) 0.1758(2) 0.4980(3) 0.0329 1.0000 Uani . . . . . .
C26 C 0.6394(4) 0.1870(3) 0.5458(3) 0.0412 1.0000 Uani . . . . . .
C27 C 0.6677(5) 0.1427(4) 0.5986(3) 0.0585 1.0000 Uani . . . . . .
C28 C 0.6272(6) 0.0868(3) 0.6058(4) 0.0692 1.0000 Uani . . . . . .
C29 C 0.5585(6) 0.0736(3) 0.5598(4) 0.0672 1.0000 Uani . . . . . .
C30 C 0.5303(5) 0.1180(3) 0.5062(3) 0.0489 1.0000 Uani . . . . . .
C31 C 0.4840(4) 0.2919(3) 0.4919(3) 0.0442 1.0000 Uani . . . . . .
C32 C 0.5099(5) 0.3558(3) 0.5021(3) 0.0544 1.0000 Uani . . . . . .
C33 C 0.4732(6) 0.3980(4) 0.5460(4) 0.0678 1.0000 Uani . . . . . .
C34 C 0.4085(5) 0.3777(4) 0.5819(4) 0.0680 1.0000 Uani . . . . . .
C35 C 0.3807(5) 0.3173(5) 0.5760(4) 0.0773 1.0000 Uani . . . . . .
C36 C 0.4202(5) 0.2720(4) 0.5293(3) 0.0671 1.0000 Uani . . . . . .
C41 C 0.9766(3) 0.2374(3) 0.3669(2) 0.0323 1.0000 Uani . . . . . .
C42 C 0.9214(3) 0.2925(2) 0.3683(2) 0.0278 1.0000 Uani . . . . . .
C43 C 0.8838(4) 0.3199(3) 0.2973(3) 0.0420 1.0000 Uani . . . . . .
C44 C 1.0060(4) 0.2157(3) 0.2956(3) 0.0428 1.0000 Uani . . . . . .
C45 C 1.0654(4) 0.1681(3) 0.4371(3) 0.0437 1.0000 Uani . . . . . .
C46 C 1.1462(4) 0.1916(4) 0.4481(3) 0.0532 1.0000 Uani . . . . . .
C47 C 1.2089(5) 0.1476(5) 0.4535(3) 0.0721 1.0000 Uani . . . . . .
C48 C 1.1945(6) 0.0839(5) 0.4496(3) 0.0694 1.0000 Uani . . . . . .
C49 C 1.1140(6) 0.0617(4) 0.4402(3) 0.0752 1.0000 Uani . . . . . .
C50 C 1.0467(5) 0.1041(3) 0.4338(3) 0.0528 1.0000 Uani . . . . . .
C51 C 1.1634(4) 0.2607(4) 0.4537(4) 0.0637 1.0000 Uani . . . . . .
C52 C 1.2631(7) 0.0352(6) 0.4510(5) 0.1182 1.0000 Uani . . . . . .
C53 C 0.9603(5) 0.0826(3) 0.4221(4) 0.0610 1.0000 Uani . . . . . .
C54 C 0.8777(3) 0.3777(2) 0.4394(2) 0.0276 1.0000 Uani . . . . . .
C55 C 0.9277(3) 0.4302(2) 0.4301(2) 0.0319 1.0000 Uani . . . . . .
C56 C 0.8965(4) 0.4894(3) 0.4430(3) 0.0385 1.0000 Uani . . . . . .
C57 C 0.8186(4) 0.4984(3) 0.4634(3) 0.0405 1.0000 Uani . . . . . .
C58 C 0.7700(4) 0.4452(3) 0.4711(3) 0.0363 1.0000 Uani . . . . . .
C59 C 0.7985(3) 0.3843(2) 0.4596(3) 0.0318 1.0000 Uani . . . . . .
C60 C 1.0139(4) 0.4216(3) 0.4077(3) 0.0413 1.0000 Uani . . . . . .
C61 C 0.7869(5) 0.5644(3) 0.4774(4) 0.0615 1.0000 Uani . . . . . .
C62 C 0.7453(3) 0.3276(3) 0.4686(3) 0.0419 1.0000 Uani . . . . . .
C63 C 1.0114(4) 0.2011(3) 0.5995(3) 0.0467 1.0000 Uani . . . . . .
C64 C 0.9712(6) 0.1452(3) 0.6160(3) 0.0632 1.0000 Uani . . . . . .
C65 C 1.0081(8) 0.1008(4) 0.6660(4) 0.0843 1.0000 Uani . . . . . .
C66 C 1.0836(8) 0.1122(5) 0.6986(5) 0.0941 1.0000 Uani . . . . . .
C67 C 1.1247(6) 0.1673(5) 0.6850(4) 0.0811 1.0000 Uani . . . . . .
C68 C 1.0867(5) 0.2114(4) 0.6350(3) 0.0618 1.0000 Uani . . . . . .
C69 C 0.9234(4) 0.3154(3) 0.6022(3) 0.0369 1.0000 Uani . . . . . .
C70 C 0.8527(4) 0.3039(4) 0.6371(3) 0.0496 1.0000 Uani . . . . . .
C71 C 0.8265(5) 0.3477(5) 0.6894(4) 0.0684 1.0000 Uani . . . . . .
C72 C 0.8711(6) 0.4010(4) 0.7076(4) 0.0715 1.0000 Uani . . . . . .
C73 C 0.9401(6) 0.4123(3) 0.6759(3) 0.0625 1.0000 Uani . . . . . .
C74 C 0.9655(5) 0.3707(3) 0.6240(3) 0.0474 1.0000 Uani . . . . . .
C75 C 0.1702(7) 0.0747(6) 0.2485(5) 0.1087 1.0000 Uani . . . . . .
H31 H 0.5410 0.3270 0.1748 0.0722 1.0000 Uiso R . . . . .
H32 H 0.4757 0.2761 0.1566 0.0721 1.0000 Uiso R . . . . .
H33 H 0.4536 0.3373 0.1976 0.0720 1.0000 Uiso R . . . . .
H41 H 0.6191 0.1476 0.2045 0.0717 1.0000 Uiso R . . . . .
H42 H 0.6244 0.2164 0.1735 0.0721 1.0000 Uiso R . . . . .
H43 H 0.5428 0.1791 0.1616 0.0720 1.0000 Uiso R . . . . .
H71 H 0.7755 0.0481 0.3816 0.0599 1.0000 Uiso R . . . . .
H91 H 0.5546 -0.0221 0.3236 0.0609 1.0000 Uiso R . . . . .
H111 H 0.8001 0.1585 0.3934 0.0782 1.0000 Uiso R . . . . .
H112 H 0.7249 0.1970 0.4130 0.0783 1.0000 Uiso R . . . . .
H113 H 0.7491 0.1974 0.3338 0.0782 1.0000 Uiso R . . . . .
H121 H 0.6665 -0.0901 0.3871 0.1078 1.0000 Uiso R . . . . .
H122 H 0.7560 -0.0647 0.3853 0.1078 1.0000 Uiso R . . . . .
H123 H 0.7051 -0.0826 0.3123 0.1080 1.0000 Uiso R . . . . .
H131 H 0.4606 0.0992 0.2509 0.0801 1.0000 Uiso R . . . . .
H132 H 0.4385 0.0436 0.3019 0.0799 1.0000 Uiso R . . . . .
H133 H 0.4446 0.1124 0.3324 0.0800 1.0000 Uiso R . . . . .
H161 H 0.4695 0.5036 0.3417 0.0850 1.0000 Uiso R . . . . .
H181 H 0.2684 0.3974 0.3465 0.0939 1.0000 Uiso R . . . . .
H201 H 0.6004 0.4571 0.3418 0.0969 1.0000 Uiso R . . . . .
H202 H 0.6112 0.3841 0.3547 0.0968 1.0000 Uiso R . . . . .
H203 H 0.5932 0.4105 0.2745 0.0970 1.0000 Uiso R . . . . .
H211 H 0.2556 0.5075 0.3601 0.1938 1.0000 Uiso R . . . . .
H212 H 0.3339 0.5461 0.3889 0.1939 1.0000 Uiso R . . . . .
H213 H 0.3087 0.5415 0.3043 0.1938 1.0000 Uiso R . . . . .
H221 H 0.3377 0.2617 0.2822 0.1048 1.0000 Uiso R . . . . .
H222 H 0.2718 0.2860 0.3311 0.1047 1.0000 Uiso R . . . . .
H223 H 0.3500 0.2539 0.3672 0.1047 1.0000 Uiso R . . . . .
H261 H 0.6677 0.2253 0.5420 0.0598 1.0000 Uiso R . . . . .
H271 H 0.7148 0.1513 0.6295 0.0841 1.0000 Uiso R . . . . .
H281 H 0.6465 0.0577 0.6417 0.1018 1.0000 Uiso R . . . . .
H291 H 0.5307 0.0358 0.5646 0.0987 1.0000 Uiso R . . . . .
H301 H 0.4836 0.1088 0.4754 0.0708 1.0000 Uiso R . . . . .
H321 H 0.5544 0.3697 0.4776 0.0771 1.0000 Uiso R . . . . .
H331 H 0.4921 0.4399 0.5517 0.0960 1.0000 Uiso R . . . . .
H341 H 0.3827 0.4066 0.6113 0.0961 1.0000 Uiso R . . . . .
H351 H 0.3374 0.3044 0.6014 0.1096 1.0000 Uiso R . . . . .
H361 H 0.4016 0.2298 0.5254 0.0941 1.0000 Uiso R . . . . .
H431 H 0.8550 0.2875 0.2692 0.0748 1.0000 Uiso R . . . . .
H432 H 0.9259 0.3366 0.2701 0.0749 1.0000 Uiso R . . . . .
H433 H 0.8471 0.3531 0.3077 0.0746 1.0000 Uiso R . . . . .
H441 H 0.9992 0.2485 0.2584 0.0774 1.0000 Uiso R . . . . .
H442 H 1.0625 0.2032 0.3012 0.0773 1.0000 Uiso R . . . . .
H443 H 0.9746 0.1798 0.2778 0.0775 1.0000 Uiso R . . . . .
H471 H 1.2627 0.1617 0.4601 0.1029 1.0000 Uiso R . . . . .
H491 H 1.1039 0.0187 0.4379 0.1079 1.0000 Uiso R . . . . .
H511 H 1.2213 0.2670 0.4650 0.1158 1.0000 Uiso R . . . . .
H512 H 1.1343 0.2784 0.4923 0.1159 1.0000 Uiso R . . . . .
H513 H 1.1461 0.2808 0.4076 0.1159 1.0000 Uiso R . . . . .
H521 H 1.2407 -0.0063 0.4591 0.2098 1.0000 Uiso R . . . . .
H522 H 1.3037 0.0452 0.4901 0.2099 1.0000 Uiso R . . . . .
H523 H 1.2870 0.0360 0.4047 0.2100 1.0000 Uiso R . . . . .
H531 H 0.9576 0.0376 0.4266 0.1118 1.0000 Uiso R . . . . .
H532 H 0.9285 0.1019 0.4574 0.1118 1.0000 Uiso R . . . . .
H533 H 0.9375 0.0949 0.3743 0.1119 1.0000 Uiso R . . . . .
H561 H 0.9297 0.5246 0.4372 0.0549 1.0000 Uiso R . . . . .
H581 H 0.7171 0.4505 0.4843 0.0508 1.0000 Uiso R . . . . .
H601 H 1.0437 0.4603 0.4131 0.0746 1.0000 Uiso R . . . . .
H602 H 1.0426 0.3901 0.4378 0.0748 1.0000 Uiso R . . . . .
H603 H 1.0129 0.4087 0.3574 0.0748 1.0000 Uiso R . . . . .
H611 H 0.7313 0.5615 0.4880 0.1089 1.0000 Uiso R . . . . .
H612 H 0.8187 0.5830 0.5181 0.1090 1.0000 Uiso R . . . . .
H613 H 0.7905 0.5900 0.4348 0.1090 1.0000 Uiso R . . . . .
H621 H 0.7065 0.3369 0.5031 0.0748 1.0000 Uiso R . . . . .
H622 H 0.7782 0.2924 0.4863 0.0747 1.0000 Uiso R . . . . .
H623 H 0.7168 0.3164 0.4228 0.0748 1.0000 Uiso R . . . . .
H641 H 0.9190 0.1375 0.5936 0.0918 1.0000 Uiso R . . . . .
H651 H 0.9803 0.0639 0.6766 0.1219 1.0000 Uiso R . . . . .
H661 H 1.1083 0.0822 0.7308 0.1359 1.0000 Uiso R . . . . .
H671 H 1.1761 0.1751 0.7080 0.1159 1.0000 Uiso R . . . . .
H681 H 1.1137 0.2492 0.6258 0.0889 1.0000 Uiso R . . . . .
H701 H 0.8228 0.2671 0.6264 0.0705 1.0000 Uiso R . . . . .
H711 H 0.7787 0.3403 0.7108 0.0999 1.0000 Uiso R . . . . .
H721 H 0.8537 0.4293 0.7423 0.1018 1.0000 Uiso R . . . . .
H731 H 0.9707 0.4484 0.6882 0.0899 1.0000 Uiso R . . . . .
H741 H 1.0137 0.3801 0.6027 0.0692 1.0000 Uiso R . . . . .
H751 H 0.1480 0.0801 0.2955 0.1560 1.0000 Uiso R . . . . .
H752 H 0.1266 0.0791 0.2096 0.1560 1.0000 Uiso R . . . . .

loop_
_atom_site_aniso_label
_atom_site_aniso_U_11
_atom_site_aniso_U_22
_atom_site_aniso_U_33
_atom_site_aniso_U_23
_atom_site_aniso_U_13
_atom_site_aniso_U_12
Pt1 0.04150(12) 0.02747(9) 0.01850(8) -0.00174(7) 0.00321(7) 0.00604(9)
Pt2 0.03582(11) 0.03204(10) 0.01706(8) 0.00116(7) 0.00413(7) 0.00557(9)
Cl1 0.193(5) 0.222(5) 0.139(3) -0.016(3) 0.031(3) -0.099(4)
Cl2 0.461(9) 0.140(3) 0.094(2) -0.033(2) -0.117(4) 0.052(5)
N1 0.040(3) 0.0206(19) 0.0225(18) -0.0026(14) 0.0082(17) 0.0011(17)
N2 0.040(3) 0.032(2) 0.0234(19) 0.0007(16) -0.0030(17) 0.0051(19)
N3 0.041(3) 0.036(2) 0.0196(18) -0.0030(16) 0.0047(17) 0.0067(19)
N4 0.031(2) 0.027(2) 0.0182(17) 0.0009(14) 0.0016(15) -0.0007(16)
C1 0.047(3) 0.030(2) 0.020(2) -0.0007(18) 0.006(2) -0.006(2)
C2 0.040(3) 0.031(3) 0.026(2) -0.0015(18) 0.001(2) -0.007(2)
C3 0.054(4) 0.037(3) 0.027(2) 0.005(2) 0.001(2) 0.005(3)
C4 0.057(4) 0.039(3) 0.023(2) -0.001(2) 0.008(2) 0.005(3)
C5 0.049(3) 0.022(2) 0.021(2) -0.0026(16) 0.007(2) -0.001(2)
C6 0.049(3) 0.030(3) 0.029(2) -0.0064(19) 0.009(2) 0.002(2)
C7 0.053(4) 0.037(3) 0.034(3) -0.005(2) 0.006(2) 0.008(3)
C8 0.074(5) 0.029(3) 0.026(2) -0.003(2) 0.003(3) 0.009(3)
C9 0.072(4) 0.028(3) 0.027(2) -0.0040(19) 0.009(3) -0.010(3)
C10 0.054(4) 0.027(3) 0.022(2) -0.0030(18) 0.005(2) -0.001(2)
C11 0.042(3) 0.041(3) 0.049(3) -0.009(2) 0.004(3) -0.003(3)
C12 0.105(6) 0.034(3) 0.042(3) -0.008(2) -0.006(4) 0.017(3)
C13 0.059(4) 0.037(3) 0.039(3) -0.002(2) 0.000(3) -0.010(3)
C14 0.057(4) 0.037(3) 0.018(2) 0.0012(18) -0.002(2) 0.020(3)
C15 0.082(5) 0.031(3) 0.026(3) -0.002(2) -0.008(3) 0.013(3)
C16 0.106(6) 0.041(3) 0.028(3) 0.001(2) 0.000(3) 0.025(4)
C17 0.119(7) 0.057(4) 0.029(3) 0.011(3) 0.020(4) 0.045(5)
C18 0.076(5) 0.089(6) 0.031(3) 0.019(3) 0.015(3) 0.044(4)
C19 0.060(4) 0.059(4) 0.022(2) 0.009(2) 0.011(2) 0.020(3)
C20 0.067(5) 0.036(4) 0.058(4) 0.002(3) -0.016(3) -0.003(3)
C21 0.181(11) 0.088(6) 0.055(5) 0.028(4) 0.040(6) 0.094(7)
C22 0.040(4) 0.089(5) 0.047(3) 0.021(3) 0.007(3) 0.006(3)
C25 0.050(3) 0.027(3) 0.023(2) 0.0038(18) 0.013(2) 0.004(2)
C26 0.044(3) 0.050(3) 0.031(3) 0.015(2) 0.011(2) 0.011(3)
C27 0.060(4) 0.075(5) 0.042(3) 0.023(3) 0.011(3) 0.029(4)
C28 0.125(8) 0.046(4) 0.041(4) 0.016(3) 0.035(4) 0.040(4)
C29 0.140(8) 0.028(3) 0.038(3) 0.000(2) 0.038(4) 0.000(4)
C30 0.078(5) 0.042(3) 0.029(3) -0.006(2) 0.019(3) -0.007(3)
C31 0.049(4) 0.059(4) 0.023(2) 0.000(2) -0.003(2) 0.029(3)
C32 0.083(5) 0.043(4) 0.034(3) -0.009(2) -0.015(3) 0.027(3)
C33 0.091(6) 0.065(5) 0.044(4) -0.018(3) -0.016(4) 0.030(4)
C34 0.068(5) 0.090(6) 0.042(4) -0.017(4) -0.017(3) 0.038(5)
C35 0.072(6) 0.123(8) 0.035(3) -0.005(4) -0.007(3) 0.044(5)
C36 0.058(4) 0.113(7) 0.029(3) 0.002(3) -0.002(3) 0.031(4)
C41 0.042(3) 0.035(2) 0.0196(19) -0.0031(19) 0.0004(18) -0.007(2)
C42 0.034(3) 0.028(3) 0.022(2) -0.0009(17) 0.0055(18) -0.003(2)
C43 0.066(4) 0.035(3) 0.024(2) -0.002(2) -0.003(2) 0.007(3)
C44 0.058(4) 0.050(3) 0.021(2) -0.006(2) 0.001(2) 0.006(3)
C45 0.053(4) 0.057(4) 0.021(2) -0.004(2) 0.009(2) 0.022(3)
C46 0.049(4) 0.086(5) 0.025(3) -0.004(3) 0.005(3) 0.022(3)
C47 0.057(5) 0.122(8) 0.037(3) -0.010(4) 0.001(3) 0.047(5)
C48 0.077(6) 0.102(7) 0.028(3) 0.000(3) -0.001(3) 0.055(5)
C49 0.129(8) 0.067(5) 0.029(3) 0.001(3) 0.007(4) 0.050(5)
C50 0.081(5) 0.052(4) 0.026(3) -0.001(2) 0.006(3) 0.035(4)
C51 0.047(4) 0.096(6) 0.050(4) -0.009(4) 0.013(3) -0.008(4)
C52 0.143(10) 0.158(10) 0.051(4) -0.011(5) -0.004(5) 0.116(9)
C53 0.109(7) 0.031(3) 0.045(3) -0.002(3) 0.018(4) 0.007(4)
C54 0.037(3) 0.029(2) 0.0157(19) -0.0002(16) -0.0032(18) 0.001(2)
C55 0.043(3) 0.032(3) 0.020(2) 0.0012(18) 0.000(2) -0.002(2)
C56 0.056(4) 0.028(3) 0.031(2) 0.0031(19) -0.004(2) -0.002(2)
C57 0.050(4) 0.033(3) 0.036(3) -0.001(2) -0.010(3) 0.007(2)
C58 0.032(3) 0.040(3) 0.034(3) -0.004(2) -0.011(2) 0.006(2)
C59 0.036(3) 0.033(3) 0.026(2) 0.0003(19) -0.004(2) -0.001(2)
C60 0.049(4) 0.038(3) 0.038(3) -0.001(2) 0.011(3) -0.010(3)
C61 0.057(4) 0.037(3) 0.087(5) -0.010(3) -0.015(4) 0.005(3)
C62 0.036(3) 0.039(3) 0.050(3) -0.002(2) 0.002(3) -0.002(2)
C63 0.070(4) 0.047(4) 0.024(2) 0.003(2) 0.012(3) 0.025(3)
C64 0.109(7) 0.049(4) 0.034(3) 0.008(3) 0.019(4) 0.016(4)
C65 0.148(10) 0.063(5) 0.045(4) 0.017(3) 0.026(5) 0.036(6)
C66 0.157(11) 0.084(7) 0.044(4) 0.019(4) 0.023(6) 0.068(7)
C67 0.083(6) 0.114(8) 0.045(4) 0.004(4) -0.001(4) 0.061(6)
C68 0.070(5) 0.081(5) 0.033(3) 0.000(3) -0.002(3) 0.037(4)
C69 0.052(4) 0.041(3) 0.019(2) 0.0079(19) 0.011(2) 0.014(3)
C70 0.043(4) 0.076(5) 0.030(3) 0.001(3) -0.001(2) 0.009(3)
C71 0.047(4) 0.124(7) 0.036(3) 0.001(4) 0.012(3) 0.030(4)
C72 0.094(7) 0.081(6) 0.039(3) -0.013(3) -0.001(4) 0.040(5)
C73 0.110(7) 0.040(4) 0.037(3) 0.001(3) 0.006(4) 0.024(4)
C74 0.085(5) 0.032(3) 0.027(2) 0.005(2) 0.011(3) 0.002(3)
C75 0.090(8) 0.175(12) 0.062(6) 0.025(6) 0.009(5) 0.010(7)

loop_
_geom_bond_atom_site_label_1
_geom_bond_site_symmetry_1
_geom_bond_atom_site_label_2
_geom_bond_site_symmetry_2
_geom_bond_distance
_geom_bond_publ_flag
Pt1 . N1 . 2.104(4) yes
Pt1 . N2 . 2.099(4) yes
Pt1 . C25 . 2.013(5) yes
Pt1 . C31 . 2.012(5) yes
Pt2 . N3 . 2.091(4) yes
Pt2 . N4 . 2.104(4) yes
Pt2 . C63 . 2.020(6) yes
Pt2 . C69 . 2.004(5) yes
Cl1 . C75 . 1.699(13) yes
Cl2 . C75 . 1.697(13) yes
N1 . C1 . 1.296(6) yes
N1 . C5 . 1.441(6) yes
N2 . C2 . 1.287(6) yes
N2 . C14 . 1.439(7) yes
N3 . C41 . 1.293(6) yes
N3 . C45 . 1.438(7) yes
N4 . C42 . 1.291(6) yes
N4 . C54 . 1.441(6) yes
C1 . C2 . 1.489(7) yes
C1 . C4 . 1.488(6) yes
C2 . C3 . 1.499(7) yes
C3 . H31 . 0.946 no
C3 . H32 . 0.948 no
C3 . H33 . 0.952 no
C4 . H41 . 0.961 no
C4 . H42 . 0.955 no
C4 . H43 . 0.962 no
C5 . C6 . 1.381(8) yes
C5 . C10 . 1.398(7) yes
C6 . C7 . 1.406(8) yes
C6 . C11 . 1.513(8) yes
C7 . C8 . 1.393(9) yes
C7 . H71 . 0.921 no
C8 . C9 . 1.376(9) yes
C8 . C12 . 1.507(8) yes
C9 . C10 . 1.395(8) yes
C9 . H91 . 0.930 no
C10 . C13 . 1.489(9) yes
C11 . H111 . 0.954 no
C11 . H112 . 0.944 no
C11 . H113 . 0.949 no
C12 . H121 . 0.962 no
C12 . H122 . 0.953 no
C12 . H123 . 0.956 no
C13 . H131 . 0.964 no
C13 . H132 . 0.962 no
C13 . H133 . 0.958 no
C14 . C15 . 1.403(9) yes
C14 . C19 . 1.389(9) yes
C15 . C16 . 1.398(9) yes
C15 . C20 . 1.507(10) yes
C16 . C17 . 1.381(12) yes
C16 . H161 . 0.935 no
C17 . C18 . 1.392(12) yes
C17 . C21 . 1.529(9) yes
C18 . C19 . 1.392(9) yes
C18 . H181 . 0.922 no
C19 . C22 . 1.496(10) yes
C20 . H201 . 0.964 no
C20 . H202 . 0.959 no
C20 . H203 . 0.963 no
C21 . H211 . 0.966 no
C21 . H212 . 0.961 no
C21 . H213 . 0.958 no
C22 . H221 . 0.959 no
C22 . H222 . 0.952 no
C22 . H223 . 0.957 no
C25 . C26 . 1.388(8) yes
C25 . C30 . 1.404(8) yes
C26 . C27 . 1.395(8) yes
C26 . H261 . 0.940 no
C27 . C28 . 1.368(11) yes
C27 . H271 . 0.935 no
C28 . C29 . 1.378(12) yes
C28 . H281 . 0.934 no
C29 . C30 . 1.405(9) yes
C29 . H291 . 0.928 no
C30 . H301 . 0.934 no
C31 . C32 . 1.423(9) yes
C31 . C36 . 1.367(10) yes
C32 . C33 . 1.374(9) yes
C32 . H321 . 0.937 no
C33 . C34 . 1.368(12) yes
C33 . H331 . 0.939 no
C34 . C35 . 1.355(13) yes
C34 . H341 . 0.939 no
C35 . C36 . 1.471(10) yes
C35 . H351 . 0.925 no
C36 . H361 . 0.943 no
C41 . C42 . 1.478(7) yes
C41 . C44 . 1.502(7) yes
C42 . C43 . 1.505(7) yes
C43 . H431 . 0.956 no
C43 . H432 . 0.957 no
C43 . H433 . 0.955 no
C44 . H441 . 0.969 no
C44 . H442 . 0.963 no
C44 . H443 . 0.958 no
C45 . C46 . 1.418(10) yes
C45 . C50 . 1.385(10) yes
C46 . C47 . 1.385(9) yes
C46 . C51 . 1.487(11) yes
C47 . C48 . 1.365(13) yes
C47 . H471 . 0.934 no
C48 . C49 . 1.403(13) yes
C48 . C52 . 1.527(10) yes
C49 . C50 . 1.421(10) yes
C49 . H491 . 0.923 no
C50 . C53 . 1.489(11) yes
C51 . H511 . 0.966 no
C51 . H512 . 0.963 no
C51 . H513 . 0.965 no
C52 . H521 . 0.966 no
C52 . H522 . 0.959 no
C52 . H523 . 0.963 no
C53 . H531 . 0.955 no
C53 . H532 . 0.955 no
C53 . H533 . 0.957 no
C54 . C55 . 1.399(7) yes
C54 . C59 . 1.393(7) yes
C55 . C56 . 1.379(8) yes
C55 . C60 . 1.521(8) yes
C56 . C57 . 1.380(8) yes
C56 . H561 . 0.933 no
C57 . C58 . 1.392(8) yes
C57 . C61 . 1.517(8) yes
C58 . C59 . 1.391(7) yes
C58 . H581 . 0.930 no
C59 . C62 . 1.502(7) yes
C60 . H601 . 0.954 no
C60 . H602 . 0.961 no
C60 . H603 . 0.959 no
C61 . H611 . 0.954 no
C61 . H612 . 0.957 no
C61 . H613 . 0.954 no
C62 . H621 . 0.956 no
C62 . H622 . 0.959 no
C62 . H623 . 0.954 no
C63 . C64 . 1.399(10) yes
C63 . C68 . 1.367(10) yes
C64 . C65 . 1.411(10) yes
C64 . H641 . 0.934 no
C65 . C66 . 1.353(15) yes
C65 . H651 . 0.930 no
C66 . C67 . 1.378(15) yes
C66 . H661 . 0.934 no
C67 . C68 . 1.411(10) yes
C67 . H671 . 0.927 no
C68 . H681 . 0.936 no
C69 . C70 . 1.397(8) yes
C69 . C74 . 1.399(9) yes
C70 . C71 . 1.424(10) yes
C70 . H701 . 0.932 no
C71 . C72 . 1.369(12) yes
C71 . H711 . 0.922 no
C72 . C73 . 1.341(12) yes
C72 . H721 . 0.933 no
C73 . C74 . 1.384(8) yes
C73 . H731 . 0.929 no
C74 . H741 . 0.935 no
C75 . H751 . 0.970 no
C75 . H752 . 0.971 no
